data_4507640
loop_
_publ_author_name
'Chandrasekhar, Vadapalli'
'Kundu, Subrata'
'Kumar, Jitendra'
'Verma, Sandeep'
'Gopal, Kandasamy'
'Chaturbedi, Amaresh'
'Subramaniam, Kuppuswamy'

_publ_section_title
;
 Supramolecular Signatures of Adenine-Containing Organostannoxane
 Assemblies
;
_journal_issue 4
_journal_name_full 'Crystal Growth &amp; Design'
_journal_page_first 1665
_journal_paper_doi 10.1021/cg3018776
_journal_volume 13
_journal_year 2013
_chemical_formula_moiety 'C60 H105 N15 O6 Sn3, H2 O'
_chemical_formula_sum 'C60 H107 N15 O7 Sn3'
_chemical_formula_weight 1506.68
_chemical_name_systematic
;
 ?
;
_space_group_IT_number 14
_symmetry_cell_setting monoclinic
_symmetry_space_group_name_Hall '-P 2yn'
_symmetry_space_group_name_H-M 'P 1 21/n 1'
_atom_sites_solution_hydrogens geom
_atom_sites_solution_primary direct
_atom_sites_solution_secondary difmap
_audit_creation_method SHELXL-97
_cell_angle_alpha 90.00
_cell_angle_beta 101.941(5)
_cell_angle_gamma 90.00
_cell_formula_units_Z 4
_cell_length_a 13.880(5)
_cell_length_b 30.531(6)
_cell_length_c 16.747(5)
_cell_measurement_reflns_used 12194
_cell_measurement_temperature 100(2)
_cell_measurement_theta_max 25.0
_cell_measurement_theta_min 4.1
_cell_volume 6943(4)
_computing_cell_refinement 'Bruker SAINT'
_computing_data_collection 'Bruker APEX'
_computing_data_reduction 'Bruker SAINT'
_computing_molecular_graphics 'DIAMOND 3.1 d'
_computing_publication_material 'SHELXS-97 (Sheldrick, 1990)'
_computing_structure_refinement 'SHELXL-97 (Sheldrick, 1997)'
_computing_structure_solution 'SHELXS-97 (Sheldrick, 1990)'
_diffrn_ambient_temperature 100(2)
_diffrn_measured_fraction_theta_full 0.994
_diffrn_measured_fraction_theta_max 0.994
_diffrn_measurement_device_type 'Bruker SMART APEX'
_diffrn_measurement_method \w
_diffrn_radiation_monochromator graphite
_diffrn_radiation_source 'fine-focus sealed tube'
_diffrn_radiation_type MoK\a
_diffrn_radiation_wavelength 0.71069
_diffrn_reflns_av_R_equivalents 0.0761
_diffrn_reflns_av_sigmaI/netI 0.0902
_diffrn_reflns_limit_h_max 16
_diffrn_reflns_limit_h_min -16
_diffrn_reflns_limit_k_max 31
_diffrn_reflns_limit_k_min -36
_diffrn_reflns_limit_l_max 19
_diffrn_reflns_limit_l_min -19
_diffrn_reflns_number 35858
_diffrn_reflns_theta_full 25.00
_diffrn_reflns_theta_max 25.03
_diffrn_reflns_theta_min 4.14
_exptl_absorpt_coefficient_mu 1.130
_exptl_absorpt_correction_T_max 0.8056
_exptl_absorpt_correction_T_min 0.8056
_exptl_absorpt_correction_type psi-scan
_exptl_absorpt_process_details 'North et al, 1968'
_exptl_crystal_colour colourless
_exptl_crystal_density_diffrn 1.441
_exptl_crystal_density_method 'not measured'
_exptl_crystal_description blocks
_exptl_crystal_F_000 3112
_exptl_crystal_size_max 0.20
_exptl_crystal_size_mid 0.20
_exptl_crystal_size_min 0.20
_refine_diff_density_max 2.146
_refine_diff_density_min -0.821
_refine_diff_density_rms 0.144
_refine_ls_extinction_method none
_refine_ls_goodness_of_fit_ref 1.014
_refine_ls_hydrogen_treatment mixed
_refine_ls_matrix_type full
_refine_ls_number_parameters 774
_refine_ls_number_reflns 12194
_refine_ls_number_restraints 156
_refine_ls_restrained_S_all 1.077
_refine_ls_R_factor_all 0.0873
_refine_ls_R_factor_gt 0.0556
_refine_ls_shift/su_max 0.002
_refine_ls_shift/su_mean 0.000
_refine_ls_structure_factor_coef Fsqd
_refine_ls_weighting_details 'calc w=1/[\s^2^(Fo^2^)+(0.0632P)^2^+0.0000P] where P=(Fo^2^+2Fc^2^)/3'
_refine_ls_weighting_scheme calc
_refine_ls_wR_factor_gt 0.1238
_refine_ls_wR_factor_ref 0.1424
_reflns_number_gt 8489
_reflns_number_total 12194
_reflns_threshold_expression >2sigma(I)
_cod_data_source_file cg3018776_si_002.cif
_cod_data_source_block complex2
_cod_depositor_comments
;
The following automatic conversions were performed:

'_symmetry_cell_setting' value 'Monoclinic' changed to 'monoclinic'
according to /home/saulius/struct/CIF-dictionaries/cif_core.dic
dictionary named 'cif_core.dic' version 2.4.2 from 2011-04-26.

Automatic conversion script
Id: cif_fix_values 1891 2012-01-12 08:04:46Z andrius 
;
_cod_original_sg_symbol_H-M 'P 21/n'
_cod_database_code 4507640

loop_
_symmetry_equiv_pos_as_xyz
'x, y, z'
'-x+1/2, y+1/2, -z+1/2'
'-x, -y, -z'
'x-1/2, -y-1/2, z-1/2'

loop_
_atom_site_label
_atom_site_type_symbol
_atom_site_fract_x
_atom_site_fract_y
_atom_site_fract_z
_atom_site_U_iso_or_equiv
_atom_site_adp_type
_atom_site_occupancy
_atom_site_symmetry_multiplicity
_atom_site_calc_flag
_atom_site_refinement_flags
C1 C 0.3326(4) 0.6997(2) 0.8017(4) 0.0218(15) Uani 1 1 d D
H1A H 0.3578 0.6737 0.8325 0.026 Uiso 1 1 calc R
H1B H 0.3532 0.6979 0.7499 0.026 Uiso 1 1 calc R
C2 C 0.3838(5) 0.7382(2) 0.8463(5) 0.0321(18) Uani 1 1 d D
H2A H 0.3565 0.7435 0.8943 0.039 Uiso 1 1 calc R
H2B H 0.3700 0.7638 0.8115 0.039 Uiso 1 1 calc R
C2A C 0.5075(5) 0.7668(2) 0.6468(4) 0.0313(18) Uani 1 1 d .
H2A1 H 0.4907 0.7963 0.6422 0.038 Uiso 1 1 calc R
C2B C 0.5694(5) 1.0593(2) 0.6323(4) 0.0309(17) Uani 1 1 d .
H2B1 H 0.5656 1.0897 0.6288 0.037 Uiso 1 1 calc R
C2C C -0.1039(5) 0.9100(2) 0.8405(4) 0.0298(17) Uani 1 1 d .
H2C H -0.0894 0.9397 0.8431 0.036 Uiso 1 1 calc R
C3 C 0.4939(5) 0.7333(2) 0.8727(5) 0.0344(18) Uani 1 1 d D
H3A H 0.5203 0.7241 0.8262 0.041 Uiso 1 1 calc R
H3B H 0.5079 0.7104 0.9136 0.041 Uiso 1 1 calc R
C4 C 0.5465(5) 0.7752(3) 0.9078(5) 0.042(2) Uani 1 1 d .
H4A H 0.6161 0.7698 0.9229 0.064 Uiso 1 1 calc R
H4B H 0.5225 0.7841 0.9551 0.064 Uiso 1 1 calc R
H4C H 0.5341 0.7980 0.8675 0.064 Uiso 1 1 calc R
C4A C 0.4713(4) 0.6987(2) 0.6166(4) 0.0173(14) Uani 1 1 d .
C4B C 0.5009(5) 0.9944(2) 0.6075(4) 0.0233(15) Uani 1 1 d .
C4C C -0.0652(4) 0.8426(2) 0.8751(4) 0.0173(14) Uani 1 1 d .
C5 C 0.1087(5) 0.6487(2) 0.8434(4) 0.0229(15) Uani 1 1 d .
H5A H 0.0561 0.6630 0.8637 0.027 Uiso 1 1 calc R
H5B H 0.0793 0.6256 0.8065 0.027 Uiso 1 1 calc R
C5A C 0.5610(4) 0.6846(2) 0.6621(4) 0.0189(14) Uani 1 1 d .
C5B C 0.5856(5) 0.9729(2) 0.6466(4) 0.0219(15) Uani 1 1 d .
C5C C -0.1510(5) 0.8259(2) 0.8291(4) 0.0200(15) Uani 1 1 d .
C6 C 0.1792(5) 0.6278(2) 0.9154(4) 0.0298(17) Uani 1 1 d .
H6A H 0.2330 0.6143 0.8957 0.036 Uiso 1 1 calc R
H6B H 0.1446 0.6048 0.9380 0.036 Uiso 1 1 calc R
C6A C 0.6268(5) 0.7165(2) 0.7028(4) 0.0217(15) Uani 1 1 d .
C6B C 0.6658(5) 0.9994(2) 0.6802(4) 0.0248(16) Uani 1 1 d .
C6C C -0.2178(5) 0.8567(2) 0.7844(4) 0.0215(15) Uani 1 1 d .
C7 C 0.2218(5) 0.6599(2) 0.9835(4) 0.0301(17) Uani 1 1 d .
H7A H 0.2716 0.6450 1.0235 0.036 Uiso 1 1 calc R
H7B H 0.2539 0.6837 0.9606 0.036 Uiso 1 1 calc R
C8 C 0.1451(5) 0.6789(3) 1.0261(4) 0.0366(19) Uani 1 1 d .
H8A H 0.1761 0.6989 1.0679 0.055 Uiso 1 1 calc R
H8B H 0.1143 0.6557 1.0503 0.055 Uiso 1 1 calc R
H8C H 0.0962 0.6942 0.9872 0.055 Uiso 1 1 calc R
C8A C 0.4850(5) 0.6280(2) 0.6089(4) 0.0264(16) Uani 1 1 d .
H8A1 H 0.4691 0.5991 0.5942 0.032 Uiso 1 1 calc R
C8B C 0.4786(5) 0.9238(2) 0.6031(4) 0.0227(15) Uani 1 1 d .
H8B1 H 0.4478 0.8969 0.5912 0.027 Uiso 1 1 calc R
C8C C -0.0711(5) 0.7718(2) 0.8866(4) 0.0204(15) Uani 1 1 d .
H8C1 H -0.0528 0.7434 0.9033 0.025 Uiso 1 1 calc R
C9 C 0.0730(5) 0.7206(2) 0.6725(4) 0.0265(16) Uani 1 1 d .
H9A H 0.1064 0.7421 0.6452 0.032 Uiso 1 1 calc R
H9B H 0.0513 0.6970 0.6343 0.032 Uiso 1 1 calc R
C10 C -0.0175(5) 0.7421(2) 0.6966(4) 0.0324(18) Uani 1 1 d .
H10A H -0.0502 0.7203 0.7238 0.039 Uiso 1 1 calc R
H10B H 0.0052 0.7653 0.7356 0.039 Uiso 1 1 calc R
C10A C 0.3237(4) 0.6605(2) 0.5311(4) 0.0221(15) Uani 1 1 d .
H10C H 0.3156 0.6333 0.5007 0.026 Uiso 1 1 calc R
H10D H 0.3171 0.6844 0.4920 0.026 Uiso 1 1 calc R
C10B C 0.3323(5) 0.9709(2) 0.5392(4) 0.0252(16) Uani 1 1 d .
H10G H 0.3037 0.9439 0.5146 0.030 Uiso 1 1 calc R
H10H H 0.3315 0.9921 0.4958 0.030 Uiso 1 1 calc R
C10C C 0.0867(4) 0.8089(2) 0.9598(4) 0.0199(15) Uani 1 1 d .
H10E H 0.1034 0.7807 0.9854 0.024 Uiso 1 1 calc R
H10F H 0.0899 0.8305 1.0027 0.024 Uiso 1 1 calc R
C11 C -0.0928(5) 0.7614(2) 0.6259(4) 0.0334(18) Uani 1 1 d .
H11A H -0.1383 0.7798 0.6477 0.040 Uiso 1 1 calc R
H11B H -0.0590 0.7797 0.5932 0.040 Uiso 1 1 calc R
C11A C 0.2440(5) 0.6642(2) 0.5786(4) 0.0236(15) Uani 1 1 d .
H11C H 0.1812 0.6660 0.5406 0.028 Uiso 1 1 calc R
H11D H 0.2532 0.6913 0.6094 0.028 Uiso 1 1 calc R
C11B C 0.2702(5) 0.9883(2) 0.5983(4) 0.0240(16) Uani 1 1 d .
H11G H 0.3020 1.0140 0.6258 0.029 Uiso 1 1 calc R
H11H H 0.2062 0.9971 0.5674 0.029 Uiso 1 1 calc R
C11C C 0.1614(5) 0.8205(2) 0.9089(4) 0.0212(15) Uani 1 1 d .
H11E H 0.2252 0.8245 0.9449 0.025 Uiso 1 1 calc R
H11F H 0.1428 0.8481 0.8814 0.025 Uiso 1 1 calc R
C12 C -0.1508(5) 0.7264(2) 0.5718(4) 0.0357(18) Uani 1 1 d .
H12A H -0.1968 0.7401 0.5283 0.053 Uiso 1 1 calc R
H12B H -0.1858 0.7086 0.6035 0.053 Uiso 1 1 calc R
H12C H -0.1063 0.7083 0.5493 0.053 Uiso 1 1 calc R
C12A C 0.2398(5) 0.6263(2) 0.6380(4) 0.0278(17) Uani 1 1 d .
C12B C 0.2564(5) 0.9551(2) 0.6613(4) 0.0230(15) Uani 1 1 d .
C12C C 0.1703(4) 0.7861(2) 0.8458(4) 0.0166(14) Uani 1 1 d .
C13 C 0.2744(4) 0.8208(2) 0.6277(4) 0.0197(14) Uani 1 1 d .
H13A H 0.3400 0.8293 0.6221 0.024 Uiso 1 1 calc R
H13B H 0.2773 0.7905 0.6456 0.024 Uiso 1 1 calc R
C14 C 0.2054(5) 0.8240(2) 0.5448(4) 0.0261(16) Uani 1 1 d .
H14A H 0.1879 0.8544 0.5338 0.031 Uiso 1 1 calc R
H14B H 0.1454 0.8081 0.5468 0.031 Uiso 1 1 calc R
C15 C 0.2485(5) 0.8058(2) 0.4737(4) 0.0296(17) Uani 1 1 d .
H15A H 0.2718 0.7762 0.4868 0.036 Uiso 1 1 calc R
H15B H 0.1965 0.8044 0.4251 0.036 Uiso 1 1 calc R
C16 C 0.3327(5) 0.8332(2) 0.4552(4) 0.0297(17) Uani 1 1 d .
H16A H 0.3567 0.8201 0.4110 0.045 Uiso 1 1 calc R
H16B H 0.3849 0.8344 0.5028 0.045 Uiso 1 1 calc R
H16C H 0.3096 0.8623 0.4402 0.045 Uiso 1 1 calc R
C17 C 0.0807(4) 0.8797(2) 0.7073(4) 0.0241(15) Uani 1 1 d .
H17A H 0.0431 0.8539 0.7154 0.029 Uiso 1 1 calc R
H17B H 0.0767 0.9000 0.7511 0.029 Uiso 1 1 calc R
C18 C 0.0314(5) 0.9007(2) 0.6276(4) 0.0259(16) Uani 1 1 d .
H18A H 0.0290 0.8798 0.5837 0.031 Uiso 1 1 calc R
H18B H 0.0704 0.9255 0.6168 0.031 Uiso 1 1 calc R
C19 C -0.0724(5) 0.9161(3) 0.6287(4) 0.0331(18) Uani 1 1 d .
H19A H -0.1119 0.8911 0.6379 0.040 Uiso 1 1 calc R
H19B H -0.0701 0.9363 0.6737 0.040 Uiso 1 1 calc R
C20 C -0.1210(5) 0.9384(3) 0.5498(5) 0.041(2) Uani 1 1 d .
H20A H -0.1863 0.9474 0.5531 0.061 Uiso 1 1 calc R
H20B H -0.1244 0.9183 0.5051 0.061 Uiso 1 1 calc R
H20C H -0.0830 0.9635 0.5410 0.061 Uiso 1 1 calc R
C21 C 0.3391(5) 0.8759(2) 0.8257(4) 0.0280(16) Uani 1 1 d .
H21A H 0.3098 0.8965 0.8579 0.034 Uiso 1 1 calc R
H21B H 0.3533 0.8493 0.8577 0.034 Uiso 1 1 calc R
C22 C 0.4367(5) 0.8952(2) 0.8141(4) 0.0295(17) Uani 1 1 d .
H22A H 0.4692 0.8741 0.7852 0.035 Uiso 1 1 calc R
H22B H 0.4235 0.9212 0.7803 0.035 Uiso 1 1 calc R
C23 C 0.5054(5) 0.9071(2) 0.8933(4) 0.0315(17) Uani 1 1 d .
H23A H 0.5173 0.8812 0.9275 0.038 Uiso 1 1 calc R
H23B H 0.4733 0.9286 0.9215 0.038 Uiso 1 1 calc R
C24 C 0.6038(6) 0.9254(3) 0.8830(5) 0.052(2) Uani 1 1 d .
H24A H 0.6435 0.9322 0.9356 0.079 Uiso 1 1 calc R
H24B H 0.5931 0.9516 0.8505 0.079 Uiso 1 1 calc R
H24C H 0.6371 0.9041 0.8563 0.079 Uiso 1 1 calc R
C25 C 0.3881(5) 1.0367(2) 0.8047(4) 0.0324(17) Uani 1 1 d DU
H25A H 0.4088 1.0104 0.7804 0.039 Uiso 1 1 calc R
H25B H 0.4000 1.0614 0.7716 0.039 Uiso 1 1 calc R
C26 C 0.4506(6) 1.0420(3) 0.8893(5) 0.058(2) Uani 1 1 d DU
H26A H 0.4214 1.0645 0.9178 0.069 Uiso 1 1 calc R
H26B H 0.4493 1.0148 0.9189 0.069 Uiso 1 1 calc R
C27 C 0.5539(6) 1.0539(3) 0.8915(6) 0.071(3) Uani 1 1 d DU
H27A H 0.5932 1.0450 0.9439 0.085 Uiso 1 1 calc R
H27B H 0.5768 1.0373 0.8497 0.085 Uiso 1 1 calc R
C28 C 0.5713(9) 1.1003(3) 0.8793(8) 0.104(4) Uani 1 1 d DU
H28A H 0.6401 1.1050 0.8810 0.156 Uiso 1 1 calc R
H28B H 0.5515 1.1171 0.9217 0.156 Uiso 1 1 calc R
H28C H 0.5337 1.1094 0.8272 0.156 Uiso 1 1 calc R
C29 C 0.1223(5) 1.0587(2) 0.7048(5) 0.042(2) Uani 1 1 d DU
H29A H 0.1182 1.0901 0.7120 0.050 Uiso 1 1 calc R
H29B H 0.1410 1.0535 0.6529 0.050 Uiso 1 1 calc R
C30 C 0.0248(7) 1.0392(4) 0.7025(7) 0.111(4) Uani 1 1 d DU
H30A H 0.0024 1.0476 0.7515 0.133 Uiso 1 1 calc R
H30B H 0.0307 1.0075 0.7024 0.133 Uiso 1 1 calc R
C31 C -0.0561(7) 1.0541(4) 0.6240(8) 0.110(4) Uani 1 1 d DU
H31A H -0.0376 1.0445 0.5740 0.132 Uiso 1 1 calc R
H31B H -0.1203 1.0421 0.6260 0.132 Uiso 1 1 calc R
C32 C -0.0570(9) 1.1020(3) 0.6289(6) 0.089(4) Uani 1 1 d DU
H32A H -0.1040 1.1135 0.5835 0.134 Uiso 1 1 calc R
H32B H 0.0073 1.1131 0.6275 0.134 Uiso 1 1 calc R
H32C H -0.0750 1.1107 0.6789 0.134 Uiso 1 1 calc R
C33 C 0.1850(11) 0.9907(3) 0.8840(7) 0.111(5) Uani 1 1 d DU
H33A H 0.1281 0.9759 0.8519 0.133 Uiso 1 1 calc R
H33B H 0.2358 0.9686 0.8973 0.133 Uiso 1 1 calc R
C34 C 0.1595(14) 0.9999(4) 0.9551(7) 0.178(7) Uani 1 1 d DU
H34A H 0.1016 1.0185 0.9440 0.214 Uiso 1 1 calc R
H34B H 0.2123 1.0167 0.9883 0.214 Uiso 1 1 calc R
C35 C 0.1373(14) 0.9602(5) 1.0053(7) 0.182(8) Uani 1 1 d DU
H35A H 0.0691 0.9515 0.9868 0.219 Uiso 1 1 calc R
H35B H 0.1786 0.9357 0.9967 0.219 Uiso 1 1 calc R
C36 C 0.1543(9) 0.9701(3) 1.0879(6) 0.095(4) Uani 1 1 d DU
H36A H 0.1407 0.9448 1.1178 0.143 Uiso 1 1 calc R
H36B H 0.1122 0.9938 1.0967 0.143 Uiso 1 1 calc R
H36C H 0.2219 0.9786 1.1063 0.143 Uiso 1 1 calc R
N1A N 0.5966(4) 0.75884(18) 0.6931(3) 0.0240(13) Uani 1 1 d .
N1B N 0.6561(4) 1.04336(19) 0.6720(3) 0.0297(14) Uani 1 1 d .
N1C N -0.1906(4) 0.89950(18) 0.7921(3) 0.0263(13) Uani 1 1 d .
N3A N 0.4395(4) 0.74039(18) 0.6066(3) 0.0263(13) Uani 1 1 d .
N3B N 0.4875(4) 1.03785(18) 0.5971(3) 0.0253(13) Uani 1 1 d .
N3C N -0.0357(4) 0.88468(17) 0.8850(3) 0.0243(13) Uani 1 1 d .
N6A N 0.7146(4) 0.70831(18) 0.7487(3) 0.0253(13) Uani 1 1 d .
H6A1 H 0.7509 0.7295 0.7715 0.030 Uiso 1 1 calc R
H6A2 H 0.7353 0.6818 0.7558 0.030 Uiso 1 1 calc R
N6B N 0.7531(4) 0.98395(19) 0.7196(4) 0.0391(17) Uani 1 1 d .
H6B1 H 0.8002 1.0018 0.7385 0.047 Uiso 1 1 calc R
H6B2 H 0.7620 0.9562 0.7260 0.047 Uiso 1 1 calc R
N6C N -0.3036(4) 0.84708(18) 0.7376(3) 0.0247(13) Uani 1 1 d .
H6C1 H -0.3406 0.8676 0.7131 0.030 Uiso 1 1 calc R
H6C2 H -0.3227 0.8203 0.7316 0.030 Uiso 1 1 calc R
N7A N 0.5688(4) 0.63906(18) 0.6558(3) 0.0272(14) Uani 1 1 d .
N7B N 0.5704(4) 0.92758(18) 0.6431(3) 0.0258(13) Uani 1 1 d .
N7C N -0.1546(4) 0.78088(17) 0.8371(3) 0.0201(12) Uani 1 1 d .
N9A N 0.4227(4) 0.66181(17) 0.5831(3) 0.0194(12) Uani 1 1 d .
N9B N 0.4319(4) 0.96311(17) 0.5804(3) 0.0214(12) Uani 1 1 d .
N9C N -0.0127(4) 0.80728(17) 0.9117(3) 0.0185(12) Uani 1 1 d .
O1A O 0.2060(3) 0.63279(14) 0.7001(3) 0.0243(11) Uani 1 1 d .
O1B O 0.2319(3) 0.96679(14) 0.7256(3) 0.0269(11) Uani 1 1 d .
O1C O 0.1952(3) 0.79622(13) 0.7812(2) 0.0194(10) Uani 1 1 d .
O1W O 0.7565(5) 0.6183(2) 0.7463(5) 0.074(2) Uani 1 1 d D
O2A O 0.2697(3) 0.58944(15) 0.6178(3) 0.0295(11) Uani 1 1 d .
O2B O 0.2682(3) 0.91546(14) 0.6441(3) 0.0230(10) Uani 1 1 d .
O2C O 0.1507(3) 0.74718(14) 0.8629(3) 0.0201(10) Uani 1 1 d .
Sn1 Sn 0.17426(3) 0.695357(14) 0.77622(3) 0.01910(13) Uani 1 1 d .
Sn2 Sn 0.23189(3) 0.860680(14) 0.71902(3) 0.01943(13) Uani 1 1 d .
Sn3 Sn 0.23393(4) 1.032468(15) 0.80104(3) 0.02947(15) Uani 1 1 d .
H1W H 0.770(6) 0.5935(14) 0.765(5) 0.07(3) Uiso 1 1 d D
H2W H 0.699(3) 0.617(3) 0.722(5) 0.09(4) Uiso 1 1 d D

loop_
_atom_site_aniso_label
_atom_site_aniso_U_11
_atom_site_aniso_U_22
_atom_site_aniso_U_33
_atom_site_aniso_U_23
_atom_site_aniso_U_13
_atom_site_aniso_U_12
C1 0.019(3) 0.021(4) 0.020(4) -0.006(3) -0.009(3) 0.003(3)
C2 0.024(4) 0.025(4) 0.046(5) -0.006(3) 0.004(3) 0.001(3)
C2A 0.031(4) 0.017(4) 0.045(5) 0.003(3) 0.005(4) 0.009(3)
C2B 0.036(4) 0.023(4) 0.034(4) -0.001(3) 0.008(4) -0.001(3)
C2C 0.025(4) 0.020(4) 0.039(5) 0.001(3) -0.005(3) 0.003(3)
C3 0.022(4) 0.036(5) 0.043(5) -0.009(4) 0.000(3) 0.000(3)
C4 0.023(4) 0.040(5) 0.059(6) -0.013(4) -0.004(4) 0.001(4)
C4A 0.018(3) 0.020(4) 0.014(3) 0.001(3) 0.004(3) 0.000(3)
C4B 0.027(4) 0.020(4) 0.023(4) 0.000(3) 0.006(3) -0.001(3)
C4C 0.015(3) 0.017(4) 0.018(4) 0.003(3) 0.001(3) 0.001(3)
C5 0.028(4) 0.020(4) 0.023(4) 0.001(3) 0.011(3) -0.010(3)
C5A 0.018(3) 0.018(4) 0.021(4) 0.002(3) 0.003(3) 0.007(3)
C5B 0.023(4) 0.015(4) 0.026(4) 0.002(3) 0.002(3) -0.004(3)
C5C 0.029(4) 0.019(4) 0.013(3) -0.003(3) 0.007(3) 0.001(3)
C6 0.035(4) 0.025(4) 0.029(4) 0.006(3) 0.007(3) -0.005(3)
C6A 0.030(4) 0.026(4) 0.009(3) 0.001(3) 0.004(3) -0.002(3)
C6B 0.024(4) 0.015(4) 0.034(4) 0.005(3) 0.002(3) -0.002(3)
C6C 0.024(4) 0.021(4) 0.020(4) -0.002(3) 0.007(3) 0.004(3)
C7 0.040(4) 0.020(4) 0.028(4) 0.011(3) 0.000(3) 0.000(3)
C8 0.043(5) 0.043(5) 0.022(4) 0.002(3) 0.003(4) 0.003(4)
C8A 0.032(4) 0.017(4) 0.030(4) 0.003(3) 0.006(3) 0.001(3)
C8B 0.029(4) 0.013(4) 0.028(4) -0.001(3) 0.008(3) -0.004(3)
C8C 0.025(4) 0.017(4) 0.019(4) 0.000(3) 0.005(3) 0.003(3)
C9 0.027(4) 0.032(4) 0.018(4) 0.004(3) -0.002(3) 0.000(3)
C10 0.029(4) 0.037(5) 0.026(4) -0.005(3) -0.006(3) 0.006(4)
C10A 0.022(4) 0.023(4) 0.020(4) 0.003(3) 0.002(3) -0.005(3)
C10B 0.029(4) 0.020(4) 0.027(4) 0.004(3) 0.004(3) -0.001(3)
C10C 0.021(3) 0.021(4) 0.015(3) -0.001(3) -0.003(3) 0.004(3)
C11 0.031(4) 0.038(5) 0.028(4) -0.005(3) 0.000(3) 0.005(4)
C11A 0.021(4) 0.025(4) 0.023(4) 0.004(3) 0.000(3) 0.005(3)
C11B 0.021(3) 0.015(4) 0.033(4) 0.009(3) 0.000(3) 0.001(3)
C11C 0.020(3) 0.012(3) 0.032(4) 0.001(3) 0.004(3) -0.002(3)
C12 0.034(4) 0.037(5) 0.033(4) -0.001(4) 0.000(4) 0.006(4)
C12A 0.025(4) 0.021(4) 0.037(5) 0.000(3) 0.004(3) -0.006(3)
C12B 0.019(4) 0.024(4) 0.023(4) -0.001(3) -0.003(3) -0.004(3)
C12C 0.016(3) 0.010(3) 0.022(4) 0.003(3) 0.000(3) -0.001(3)
C13 0.022(3) 0.018(4) 0.021(4) -0.001(3) 0.007(3) 0.003(3)
C14 0.024(4) 0.025(4) 0.029(4) 0.001(3) 0.006(3) 0.004(3)
C15 0.033(4) 0.027(4) 0.026(4) -0.010(3) 0.000(3) -0.003(3)
C16 0.029(4) 0.032(4) 0.028(4) 0.001(3) 0.005(3) 0.003(3)
C17 0.024(4) 0.021(4) 0.029(4) 0.002(3) 0.010(3) 0.006(3)
C18 0.025(4) 0.030(4) 0.021(4) 0.003(3) 0.000(3) 0.000(3)
C19 0.028(4) 0.041(5) 0.029(4) 0.007(3) 0.001(3) 0.007(4)
C20 0.029(4) 0.040(5) 0.049(5) 0.012(4) -0.003(4) 0.007(4)
C21 0.033(4) 0.024(4) 0.025(4) 0.003(3) 0.000(3) 0.002(3)
C22 0.022(4) 0.040(5) 0.024(4) 0.002(3) 0.000(3) -0.005(3)
C23 0.031(4) 0.032(4) 0.029(4) -0.007(3) 0.001(3) -0.006(3)
C24 0.040(5) 0.077(7) 0.042(5) -0.020(5) 0.012(4) -0.012(5)
C25 0.040(4) 0.022(4) 0.036(4) -0.003(3) 0.009(3) 0.013(3)
C26 0.055(5) 0.063(6) 0.047(5) -0.022(5) -0.011(4) 0.018(4)
C27 0.058(5) 0.067(6) 0.077(7) -0.031(6) -0.010(5) 0.007(5)
C28 0.113(10) 0.091(8) 0.113(10) 0.032(8) 0.037(8) -0.015(8)
C29 0.043(4) 0.017(4) 0.065(6) 0.005(4) 0.011(4) -0.004(3)
C30 0.054(6) 0.153(11) 0.128(11) 0.032(9) 0.021(6) 0.000(7)
C31 0.066(7) 0.108(8) 0.159(12) -0.030(9) 0.028(6) -0.027(7)
C32 0.132(10) 0.088(7) 0.050(7) 0.027(6) 0.022(7) 0.012(8)
C33 0.231(14) 0.041(6) 0.090(8) -0.004(6) 0.104(9) -0.038(8)
C34 0.317(18) 0.138(12) 0.108(10) -0.012(8) 0.113(11) -0.123(13)
C35 0.278(17) 0.199(15) 0.074(8) 0.021(9) 0.047(11) -0.182(14)
C36 0.117(10) 0.065(8) 0.090(7) -0.001(6) -0.012(8) -0.027(7)
N1A 0.022(3) 0.024(3) 0.026(3) 0.000(3) 0.002(3) 0.003(3)
N1B 0.028(3) 0.023(3) 0.035(4) -0.001(3) 0.000(3) -0.007(3)
N1C 0.027(3) 0.027(4) 0.024(3) 0.002(3) 0.003(3) 0.002(3)
N3A 0.022(3) 0.023(3) 0.030(3) -0.001(3) -0.002(3) 0.003(3)
N3B 0.027(3) 0.020(3) 0.028(3) 0.006(3) 0.006(3) 0.001(3)
N3C 0.024(3) 0.017(3) 0.032(3) 0.000(3) 0.007(3) 0.000(3)
N6A 0.025(3) 0.019(3) 0.028(3) 0.004(2) -0.004(3) 0.001(3)
N6B 0.029(4) 0.015(3) 0.065(5) 0.005(3) -0.008(3) -0.006(3)
N6C 0.023(3) 0.016(3) 0.030(3) 0.001(2) -0.005(3) 0.004(2)
N7A 0.028(3) 0.023(3) 0.026(3) 0.001(3) -0.006(3) -0.001(3)
N7B 0.026(3) 0.019(3) 0.032(3) 0.003(3) 0.004(3) 0.000(3)
N7C 0.023(3) 0.018(3) 0.019(3) 0.000(2) 0.004(2) 0.000(2)
N9A 0.017(3) 0.020(3) 0.021(3) 0.001(2) 0.003(2) -0.003(2)
N9B 0.022(3) 0.020(3) 0.020(3) 0.003(2) -0.001(2) -0.005(2)
N9C 0.020(3) 0.020(3) 0.016(3) 0.000(2) 0.005(2) 0.000(2)
O1A 0.032(3) 0.026(3) 0.018(2) -0.001(2) 0.012(2) -0.001(2)
O1B 0.036(3) 0.015(3) 0.030(3) 0.000(2) 0.008(2) -0.002(2)
O1C 0.025(2) 0.016(2) 0.017(2) 0.0043(19) 0.004(2) -0.0006(19)
O1W 0.049(4) 0.027(4) 0.122(6) 0.004(4) -0.040(4) 0.002(3)
O2A 0.044(3) 0.019(3) 0.032(3) -0.002(2) 0.023(2) 0.000(2)
O2B 0.031(3) 0.017(3) 0.021(3) 0.003(2) 0.004(2) -0.002(2)
O2C 0.019(2) 0.019(3) 0.023(2) -0.001(2) 0.0065(19) 0.001(2)
Sn1 0.0211(2) 0.0167(3) 0.0188(3) 0.00101(19) 0.00251(19) -0.00022(19)
Sn2 0.0218(2) 0.0153(3) 0.0204(3) 0.00105(19) 0.00262(19) 0.00033(19)
Sn3 0.0453(3) 0.0159(3) 0.0311(3) 0.0029(2) 0.0169(2) 0.0023(2)

loop_
_atom_type_symbol
_atom_type_description
_atom_type_scat_dispersion_real
_atom_type_scat_dispersion_imag
_atom_type_scat_source
C C 0.0033 0.0016 'International Tables Vol C Tables 4.2.6.8 and 6.1.1.4'
H H 0.0000 0.0000 'International Tables Vol C Tables 4.2.6.8 and 6.1.1.4'
N N 0.0061 0.0033 'International Tables Vol C Tables 4.2.6.8 and 6.1.1.4'
O O 0.0106 0.0060 'International Tables Vol C Tables 4.2.6.8 and 6.1.1.4'
Sn Sn -0.6537 1.4246 'International Tables Vol C Tables 4.2.6.8 and 6.1.1.4'

loop_
_geom_angle_atom_site_label_1
_geom_angle_atom_site_label_2
_geom_angle_atom_site_label_3
_geom_angle
_geom_angle_site_symmetry_1
_geom_angle_site_symmetry_3
C2 C1 Sn1 120.5(4) . .
C2 C1 H1A 107.2 . .
Sn1 C1 H1A 107.2 . .
C2 C1 H1B 107.2 . .
Sn1 C1 H1B 107.2 . .
H1A C1 H1B 106.8 . .
C1 C2 C3 114.6(6) . .
C1 C2 H2A 108.6 . .
C3 C2 H2A 108.6 . .
C1 C2 H2B 108.6 . .
C3 C2 H2B 108.6 . .
H2A C2 H2B 107.6 . .
N3A C2A N1A 131.6(6) . .
N3A C2A H2A1 114.2 . .
N1A C2A H2A1 114.2 . .
N3B C2B N1B 129.4(7) . .
N3B C2B H2B1 115.3 . .
N1B C2B H2B1 115.3 . .
N3C C2C N1C 130.4(7) . .
N3C C2C H2C 114.8 . .
N1C C2C H2C 114.8 . .
C2 C3 C4 113.8(6) . .
C2 C3 H3A 108.8 . .
C4 C3 H3A 108.8 . .
C2 C3 H3B 108.8 . .
C4 C3 H3B 108.8 . .
H3A C3 H3B 107.7 . .
C3 C4 H4A 109.5 . .
C3 C4 H4B 109.5 . .
H4A C4 H4B 109.5 . .
C3 C4 H4C 109.5 . .
H4A C4 H4C 109.5 . .
H4B C4 H4C 109.5 . .
N3A C4A N9A 127.2(6) . .
N3A C4A C5A 126.6(6) . .
N9A C4A C5A 106.2(5) . .
N3B C4B N9B 125.4(6) . .
N3B C4B C5B 127.4(6) . .
N9B C4B C5B 107.1(6) . .
N3C C4C N9C 125.0(6) . .
N3C C4C C5C 128.9(6) . .
N9C C4C C5C 106.1(5) . .
C6 C5 Sn1 115.0(4) . .
C6 C5 H5A 108.5 . .
Sn1 C5 H5A 108.5 . .
C6 C5 H5B 108.5 . .
Sn1 C5 H5B 108.5 . .
H5A C5 H5B 107.5 . .
C4A C5A N7A 110.0(6) . .
C4A C5A C6A 117.9(6) . .
N7A C5A C6A 132.1(6) . .
C4B C5B C6B 116.4(6) . .
C4B C5B N7B 110.0(6) . .
C6B C5B N7B 133.6(6) . .
C4C C5C N7C 111.0(6) . .
C4C C5C C6C 116.5(6) . .
N7C C5C C6C 132.5(6) . .
C5 C6 C7 114.1(6) . .
C5 C6 H6A 108.7 . .
C7 C6 H6A 108.7 . .
C5 C6 H6B 108.7 . .
C7 C6 H6B 108.7 . .
H6A C6 H6B 107.6 . .
N6A C6A N1A 118.3(6) . .
N6A C6A C5A 125.1(6) . .
N1A C6A C5A 116.6(6) . .
N6B C6B N1B 117.4(6) . .
N6B C6B C5B 124.1(6) . .
N1B C6B C5B 118.6(6) . .
N6C C6C N1C 118.0(6) . .
N6C C6C C5C 125.4(6) . .
N1C C6C C5C 116.6(6) . .
C8 C7 C6 113.3(6) . .
C8 C7 H7A 108.9 . .
C6 C7 H7A 108.9 . .
C8 C7 H7B 108.9 . .
C6 C7 H7B 108.9 . .
H7A C7 H7B 107.7 . .
C7 C8 H8A 109.5 . .
C7 C8 H8B 109.5 . .
H8A C8 H8B 109.5 . .
C7 C8 H8C 109.5 . .
H8A C8 H8C 109.5 . .
H8B C8 H8C 109.5 . .
N7A C8A N9A 115.0(6) . .
N7A C8A H8A1 122.5 . .
N9A C8A H8A1 122.5 . .
N7B C8B N9B 114.5(6) . .
N7B C8B H8B1 122.7 . .
N9B C8B H8B1 122.7 . .
N7C C8C N9C 114.7(6) . .
N7C C8C H8C1 122.6 . .
N9C C8C H8C1 122.6 . .
C10 C9 Sn1 112.0(4) . .
C10 C9 H9A 109.2 . .
Sn1 C9 H9A 109.2 . .
C10 C9 H9B 109.2 . .
Sn1 C9 H9B 109.2 . .
H9A C9 H9B 107.9 . .
C11 C10 C9 115.2(6) . .
C11 C10 H10A 108.5 . .
C9 C10 H10A 108.5 . .
C11 C10 H10B 108.5 . .
C9 C10 H10B 108.5 . .
H10A C10 H10B 107.5 . .
N9A C10A C11A 112.7(5) . .
N9A C10A H10C 109.0 . .
C11A C10A H10C 109.0 . .
N9A C10A H10D 109.0 . .
C11A C10A H10D 109.0 . .
H10C C10A H10D 107.8 . .
N9B C10B C11B 111.2(5) . .
N9B C10B H10G 109.4 . .
C11B C10B H10G 109.4 . .
N9B C10B H10H 109.4 . .
C11B C10B H10H 109.4 . .
H10G C10B H10H 108.0 . .
N9C C10C C11C 112.3(5) . .
N9C C10C H10E 109.1 . .
C11C C10C H10E 109.1 . .
N9C C10C H10F 109.1 . .
C11C C10C H10F 109.1 . .
H10E C10C H10F 107.9 . .
C12 C11 C10 112.6(6) . .
C12 C11 H11A 109.1 . .
C10 C11 H11A 109.1 . .
C12 C11 H11B 109.1 . .
C10 C11 H11B 109.1 . .
H11A C11 H11B 107.8 . .
C10A C11A C12A 114.9(5) . .
C10A C11A H11C 108.6 . .
C12A C11A H11C 108.6 . .
C10A C11A H11D 108.6 . .
C12A C11A H11D 108.6 . .
H11C C11A H11D 107.5 . .
C12B C11B C10B 113.0(5) . .
C12B C11B H11G 109.0 . .
C10B C11B H11G 109.0 . .
C12B C11B H11H 109.0 . .
C10B C11B H11H 109.0 . .
H11G C11B H11H 107.8 . .
C10C C11C C12C 113.3(5) . .
C10C C11C H11E 108.9 . .
C12C C11C H11E 108.9 . .
C10C C11C H11F 108.9 . .
C12C C11C H11F 108.9 . .
H11E C11C H11F 107.7 . .
C11 C12 H12A 109.5 . .
C11 C12 H12B 109.5 . .
H12A C12 H12B 109.5 . .
C11 C12 H12C 109.5 . .
H12A C12 H12C 109.5 . .
H12B C12 H12C 109.5 . .
O1A C12A O2A 124.5(6) . .
O1A C12A C11A 119.6(6) . .
O2A C12A C11A 115.9(6) . .
O1B C12B O2B 122.8(6) . .
O1B C12B C11B 120.8(6) . .
O2B C12B C11B 116.4(6) . .
O1C C12C O2C 122.9(6) . .
O1C C12C C11C 120.9(5) . .
O2C C12C C11C 116.2(5) . .
C14 C13 Sn2 113.8(4) . .
C14 C13 H13A 108.8 . .
Sn2 C13 H13A 108.8 . .
C14 C13 H13B 108.8 . .
Sn2 C13 H13B 108.8 . .
H13A C13 H13B 107.7 . .
C13 C14 C15 114.3(5) . .
C13 C14 H14A 108.7 . .
C15 C14 H14A 108.7 . .
C13 C14 H14B 108.7 . .
C15 C14 H14B 108.7 . .
H14A C14 H14B 107.6 . .
C16 C15 C14 113.4(5) . .
C16 C15 H15A 108.9 . .
C14 C15 H15A 108.9 . .
C16 C15 H15B 108.9 . .
C14 C15 H15B 108.9 . .
H15A C15 H15B 107.7 . .
C15 C16 H16A 109.5 . .
C15 C16 H16B 109.5 . .
H16A C16 H16B 109.5 . .
C15 C16 H16C 109.5 . .
H16A C16 H16C 109.5 . .
H16B C16 H16C 109.5 . .
C18 C17 Sn2 116.8(4) . .
C18 C17 H17A 108.1 . .
Sn2 C17 H17A 108.1 . .
C18 C17 H17B 108.1 . .
Sn2 C17 H17B 108.1 . .
H17A C17 H17B 107.3 . .
C17 C18 C19 112.2(5) . .
C17 C18 H18A 109.2 . .
C19 C18 H18A 109.2 . .
C17 C18 H18B 109.2 . .
C19 C18 H18B 109.2 . .
H18A C18 H18B 107.9 . .
C20 C19 C18 112.3(6) . .
C20 C19 H19A 109.1 . .
C18 C19 H19A 109.1 . .
C20 C19 H19B 109.1 . .
C18 C19 H19B 109.1 . .
H19A C19 H19B 107.9 . .
C19 C20 H20A 109.5 . .
C19 C20 H20B 109.5 . .
H20A C20 H20B 109.5 . .
C19 C20 H20C 109.5 . .
H20A C20 H20C 109.5 . .
H20B C20 H20C 109.5 . .
C22 C21 Sn2 117.5(4) . .
C22 C21 H21A 107.9 . .
Sn2 C21 H21A 107.9 . .
C22 C21 H21B 107.9 . .
Sn2 C21 H21B 107.9 . .
H21A C21 H21B 107.2 . .
C23 C22 C21 113.3(6) . .
C23 C22 H22A 108.9 . .
C21 C22 H22A 108.9 . .
C23 C22 H22B 108.9 . .
C21 C22 H22B 108.9 . .
H22A C22 H22B 107.7 . .
C22 C23 C24 114.1(6) . .
C22 C23 H23A 108.7 . .
C24 C23 H23A 108.7 . .
C22 C23 H23B 108.7 . .
C24 C23 H23B 108.7 . .
H23A C23 H23B 107.6 . .
C23 C24 H24A 109.5 . .
C23 C24 H24B 109.5 . .
H24A C24 H24B 109.5 . .
C23 C24 H24C 109.5 . .
H24A C24 H24C 109.5 . .
H24B C24 H24C 109.5 . .
C26 C25 Sn3 114.3(5) . .
C26 C25 H25A 108.7 . .
Sn3 C25 H25A 108.7 . .
C26 C25 H25B 108.7 . .
Sn3 C25 H25B 108.7 . .
H25A C25 H25B 107.6 . .
C27 C26 C25 114.7(7) . .
C27 C26 H26A 108.6 . .
C25 C26 H26A 108.6 . .
C27 C26 H26B 108.6 . .
C25 C26 H26B 108.6 . .
H26A C26 H26B 107.6 . .
C28 C27 C26 115.0(8) . .
C28 C27 H27A 108.5 . .
C26 C27 H27A 108.5 . .
C28 C27 H27B 108.5 . .
C26 C27 H27B 108.5 . .
H27A C27 H27B 107.5 . .
C27 C28 H28A 109.5 . .
C27 C28 H28B 109.5 . .
H28A C28 H28B 109.5 . .
C27 C28 H28C 109.5 . .
H28A C28 H28C 109.5 . .
H28B C28 H28C 109.5 . .
C30 C29 Sn3 112.7(6) . .
C30 C29 H29A 109.1 . .
Sn3 C29 H29A 109.1 . .
C30 C29 H29B 109.1 . .
Sn3 C29 H29B 109.1 . .
H29A C29 H29B 107.8 . .
C29 C30 C31 112.9(8) . .
C29 C30 H30A 109.0 . .
C31 C30 H30A 109.0 . .
C29 C30 H30B 109.0 . .
C31 C30 H30B 109.0 . .
H30A C30 H30B 107.8 . .
C32 C31 C30 104.4(8) . .
C32 C31 H31A 110.9 . .
C30 C31 H31A 110.9 . .
C32 C31 H31B 110.9 . .
C30 C31 H31B 110.9 . .
H31A C31 H31B 108.9 . .
C31 C32 H32A 109.5 . .
C31 C32 H32B 109.5 . .
H32A C32 H32B 109.5 . .
C31 C32 H32C 109.5 . .
H32A C32 H32C 109.5 . .
H32B C32 H32C 109.5 . .
C34 C33 Sn3 130.0(8) . .
C34 C33 H33A 104.8 . .
Sn3 C33 H33A 104.8 . .
C34 C33 H33B 104.8 . .
Sn3 C33 H33B 104.8 . .
H33A C33 H33B 105.8 . .
C33 C34 C35 116.1(11) . .
C33 C34 H34A 108.3 . .
C35 C34 H34A 108.3 . .
C33 C34 H34B 108.3 . .
C35 C34 H34B 108.3 . .
H34A C34 H34B 107.4 . .
C36 C35 C34 111.1(10) . .
C36 C35 H35A 109.4 . .
C34 C35 H35A 109.4 . .
C36 C35 H35B 109.4 . .
C34 C35 H35B 109.4 . .
H35A C35 H35B 108.0 . .
C35 C36 H36A 109.5 . .
C35 C36 H36B 109.5 . .
H36A C36 H36B 109.5 . .
C35 C36 H36C 109.5 . .
H36A C36 H36C 109.5 . .
H36B C36 H36C 109.5 . .
C2A N1A C6A 117.8(6) . .
C2B N1B C6B 118.1(6) . .
C2C N1C C6C 118.9(6) . .
C2A N3A C4A 109.5(5) . .
C2B N3B C4B 110.1(6) . .
C2C N3C C4C 108.8(6) . .
C6A N6A H6A1 120.0 . .
C6A N6A H6A2 120.0 . .
H6A1 N6A H6A2 120.0 . .
C6B N6B H6B1 120.0 . .
C6B N6B H6B2 120.0 . .
H6B1 N6B H6B2 120.0 . .
C6C N6C H6C1 120.0 . .
C6C N6C H6C2 120.0 . .
H6C1 N6C H6C2 120.0 . .
C8A N7A C5A 103.3(5) . .
C8B N7B C5B 103.2(5) . .
C8C N7C C5C 103.1(5) . .
C8A N9A C4A 105.5(5) . .
C8A N9A C10A 128.6(6) . .
C4A N9A C10A 125.9(5) . .
C4B N9B C8B 105.0(5) . .
C4B N9B C10B 125.9(6) . .
C8B N9B C10B 129.1(5) . .
C8C N9C C4C 105.0(5) . .
C8C N9C C10C 129.4(5) . .
C4C N9C C10C 125.3(5) . .
C12A O1A Sn1 135.9(4) . .
C12B O1B Sn3 136.7(4) . .
C12C O1C Sn2 136.5(4) . .
H1W O1W H2W 105(5) . .
C12A O2A Sn3 118.8(4) . 2_546
C12B O2B Sn2 122.8(4) . .
C12C O2C Sn1 117.1(4) . .
C5 Sn1 C9 112.9(3) . .
C5 Sn1 C1 117.7(3) . .
C9 Sn1 C1 127.6(3) . .
C5 Sn1 O2C 89.7(2) . .
C9 Sn1 O2C 96.5(2) . .
C1 Sn1 O2C 96.27(19) . .
C5 Sn1 O1A 83.9(2) . .
C9 Sn1 O1A 91.0(2) . .
C1 Sn1 O1A 82.04(19) . .
O2C Sn1 O1A 171.58(15) . .
C21 Sn2 C13 118.6(3) . .
C21 Sn2 C17 121.2(3) . .
C13 Sn2 C17 119.9(2) . .
C21 Sn2 O2B 96.3(2) . .
C13 Sn2 O2B 84.0(2) . .
C17 Sn2 O2B 94.4(2) . .
C21 Sn2 O1C 89.4(2) . .
C13 Sn2 O1C 87.5(2) . .
C17 Sn2 O1C 88.2(2) . .
O2B Sn2 O1C 171.34(15) . .
C33 Sn3 C25 118.6(5) . .
C33 Sn3 C29 116.2(5) . .
C25 Sn3 C29 124.3(3) . .
C33 Sn3 O2A 91.1(3) . 2_556
C25 Sn3 O2A 94.9(2) . 2_556
C29 Sn3 O2A 93.6(2) . 2_556
C33 Sn3 O1B 82.5(3) . .
C25 Sn3 O1B 88.2(2) . .
C29 Sn3 O1B 89.3(2) . .
O2A Sn3 O1B 173.58(16) 2_556 .

loop_
_geom_bond_atom_site_label_1
_geom_bond_atom_site_label_2
_geom_bond_distance
_geom_bond_site_symmetry_2
C1 C2 1.493(8) .
C1 Sn1 2.155(6) .
C1 H1A 0.9700 .
C1 H1B 0.9700 .
C2 C3 1.508(9) .
C2 H2A 0.9700 .
C2 H2B 0.9700 .
C2A N3A 1.316(8) .
C2A N1A 1.339(8) .
C2A H2A1 0.9300 .
C2B N3B 1.338(8) .
C2B N1B 1.340(9) .
C2B H2B1 0.9300 .
C2C N3C 1.325(8) .
C2C N1C 1.343(8) .
C2C H2C 0.9300 .
C3 C4 1.529(9) .
C3 H3A 0.9700 .
C3 H3B 0.9700 .
C4 H4A 0.9600 .
C4 H4B 0.9600 .
C4 H4C 0.9600 .
C4A N3A 1.347(8) .
C4A N9A 1.371(8) .
C4A C5A 1.386(8) .
C4B N3B 1.346(8) .
C4B N9B 1.362(8) .
C4B C5B 1.386(9) .
C4C N3C 1.350(8) .
C4C N9C 1.372(8) .
C4C C5C 1.375(8) .
C5 C6 1.526(9) .
C5 Sn1 2.133(6) .
C5 H5A 0.9700 .
C5 H5B 0.9700 .
C5A N7A 1.399(8) .
C5A C6A 1.412(9) .
C5B C6B 1.396(9) .
C5B N7B 1.400(8) .
C5C N7C 1.383(8) .
C5C C6C 1.419(9) .
C6 C7 1.527(9) .
C6 H6A 0.9700 .
C6 H6B 0.9700 .
C6A N6A 1.323(8) .
C6A N1A 1.357(8) .
C6B N6B 1.339(8) .
C6B N1B 1.354(8) .
C6C N6C 1.316(8) .
C6C N1C 1.360(8) .
C7 C8 1.515(9) .
C7 H7A 0.9700 .
C7 H7B 0.9700 .
C8 H8A 0.9600 .
C8 H8B 0.9600 .
C8 H8C 0.9600 .
C8A N7A 1.306(8) .
C8A N9A 1.359(8) .
C8A H8A1 0.9300 .
C8B N7B 1.315(8) .
C8B N9B 1.379(8) .
C8B H8B1 0.9300 .
C8C N7C 1.308(8) .
C8C N9C 1.365(8) .
C8C H8C1 0.9300 .
C9 C10 1.543(9) .
C9 Sn1 2.140(6) .
C9 H9A 0.9700 .
C9 H9B 0.9700 .
C10 C11 1.526(9) .
C10 H10A 0.9700 .
C10 H10B 0.9700 .
C10A N9A 1.468(8) .
C10A C11A 1.494(8) .
C10A H10C 0.9700 .
C10A H10D 0.9700 .
C10B N9B 1.432(8) .
C10B C11B 1.535(9) .
C10B H10G 0.9700 .
C10B H10H 0.9700 .
C10C N9C 1.448(7) .
C10C C11C 1.513(8) .
C10C H10E 0.9700 .
C10C H10F 0.9700 .
C11 C12 1.521(9) .
C11 H11A 0.9700 .
C11 H11B 0.9700 .
C11A C12A 1.536(9) .
C11A H11C 0.9700 .
C11A H11D 0.9700 .
C11B C12B 1.502(9) .
C11B H11G 0.9700 .
C11B H11H 0.9700 .
C11C C12C 1.514(9) .
C11C H11E 0.9700 .
C11C H11F 0.9700 .
C12 H12A 0.9600 .
C12 H12B 0.9600 .
C12 H12C 0.9600 .
C12A O1A 1.242(8) .
C12A O2A 1.269(8) .
C12B O1B 1.247(8) .
C12B O2B 1.263(8) .
C12C O1C 1.242(7) .
C12C O2C 1.264(7) .
C13 C14 1.517(9) .
C13 Sn2 2.131(6) .
C13 H13A 0.9700 .
C13 H13B 0.9700 .
C14 C15 1.543(9) .
C14 H14A 0.9700 .
C14 H14B 0.9700 .
C15 C16 1.519(9) .
C15 H15A 0.9700 .
C15 H15B 0.9700 .
C16 H16A 0.9600 .
C16 H16B 0.9600 .
C16 H16C 0.9600 .
C17 C18 1.511(8) .
C17 Sn2 2.147(6) .
C17 H17A 0.9700 .
C17 H17B 0.9700 .
C18 C19 1.518(9) .
C18 H18A 0.9700 .
C18 H18B 0.9700 .
C19 C20 1.516(9) .
C19 H19A 0.9700 .
C19 H19B 0.9700 .
C20 H20A 0.9600 .
C20 H20B 0.9600 .
C20 H20C 0.9600 .
C21 C22 1.527(9) .
C21 Sn2 2.127(6) .
C21 H21A 0.9700 .
C21 H21B 0.9700 .
C22 C23 1.510(9) .
C22 H22A 0.9700 .
C22 H22B 0.9700 .
C23 C24 1.519(10) .
C23 H23A 0.9700 .
C23 H23B 0.9700 .
C24 H24A 0.9600 .
C24 H24B 0.9600 .
C24 H24C 0.9600 .
C25 C26 1.510(8) .
C25 Sn3 2.132(7) .
C25 H25A 0.9700 .
C25 H25B 0.9700 .
C26 C27 1.471(9) .
C26 H26A 0.9700 .
C26 H26B 0.9700 .
C27 C28 1.460(10) .
C27 H27A 0.9700 .
C27 H27B 0.9700 .
C28 H28A 0.9600 .
C28 H28B 0.9600 .
C28 H28C 0.9600 .
C29 C30 1.471(10) .
C29 Sn3 2.147(7) .
C29 H29A 0.9700 .
C29 H29B 0.9700 .
C30 C31 1.608(11) .
C30 H30A 0.9700 .
C30 H30B 0.9700 .
C31 C32 1.465(11) .
C31 H31A 0.9700 .
C31 H31B 0.9700 .
C32 H32A 0.9600 .
C32 H32B 0.9600 .
C32 H32C 0.9600 .
C33 C34 1.340(11) .
C33 Sn3 2.099(8) .
C33 H33A 0.9700 .
C33 H33B 0.9700 .
C34 C35 1.543(11) .
C34 H34A 0.9700 .
C34 H34B 0.9700 .
C35 C36 1.387(11) .
C35 H35A 0.9700 .
C35 H35B 0.9700 .
C36 H36A 0.9600 .
C36 H36B 0.9600 .
C36 H36C 0.9600 .
N6A H6A1 0.8600 .
N6A H6A2 0.8600 .
N6B H6B1 0.8600 .
N6B H6B2 0.8600 .
N6C H6C1 0.8600 .
N6C H6C2 0.8600 .
O1A Sn1 2.387(4) .
O1B Sn3 2.367(4) .
O1C Sn2 2.331(4) .
O1W H1W 0.83(2) .
O1W H2W 0.82(2) .
O2A Sn3 2.214(4) 2_546
O2B Sn2 2.210(4) .
O2C Sn1 2.216(4) .
Sn3 O2A 2.214(4) 2_556
